data_2213711
loop_
_publ_author_name
'Rajeswari, S.'
'Venkatesa Prabhu, G.'
'Krishnakumar, K.'
'Ramkumar, V.'
'Babu Varghese'

_publ_section_title
;
 1-[(2,5-Dioxopyrrolidin-1-yl)(phenyl)methyl]urea
;
_journal_coeditor_code BX2077
_journal_issue 6
_journal_name_full 'Acta Crystallographica Section E'
_journal_page_first o2929
_journal_page_last o2929
_journal_paper_doi 10.1107/S1600536807022799
_journal_volume 63
_journal_year 2007
_chemical_formula_iupac 'C12 H13 N3 O3'
_chemical_formula_moiety 'C12 H13 N3 O3'
_chemical_formula_sum 'C12 H13 N3 O3'
_chemical_formula_weight 247.25
_chemical_name_systematic
;
1-[(2,5-Dioxopyrrolidin-1-yl)(phenyl)methyl]urea
;
_space_group_IT_number 14
_symmetry_cell_setting monoclinic
_symmetry_space_group_name_Hall '-P 2yn'
_symmetry_space_group_name_H-M 'P 1 21/n 1'
_atom_sites_solution_hydrogens geom
_atom_sites_solution_primary direct
_atom_sites_solution_secondary difmap
_audit_creation_method SHELXL-97
_cell_angle_alpha 90.00
_cell_angle_beta 101.3100(10)
_cell_angle_gamma 90.00
_cell_formula_units_Z 4
_cell_length_a 13.8460(4)
_cell_length_b 5.35270(10)
_cell_length_c 15.9052(4)
_cell_measurement_reflns_used 3812
_cell_measurement_temperature 298(2)
_cell_measurement_theta_max 26.77
_cell_measurement_theta_min 2.61
_cell_volume 1155.90(5)
_computing_cell_refinement SMART
_computing_data_collection 'SMART (Bruker--Nonius, 2004)'
_computing_data_reduction 'SAINT (Bruker--Nonius, 2004)'
_computing_molecular_graphics 'ORTEP32   (Farrugia,  1997)'
_computing_publication_material SHELXL97
_computing_structure_refinement 'SHELXL97 (Sheldrick, 1997)'
_computing_structure_solution 'SHELXS97 (Sheldrick, 1997)'
_diffrn_ambient_temperature 298(2)
_diffrn_measured_fraction_theta_full 0.997
_diffrn_measured_fraction_theta_max 0.997
_diffrn_measurement_device_type 'Bruker SMART CCD area-detector'
_diffrn_measurement_method 'phi and omega scans'
_diffrn_radiation_monochromator graphite
_diffrn_radiation_source 'fine-focus sealed tube'
_diffrn_radiation_type MoK\a
_diffrn_radiation_wavelength 0.71073
_diffrn_reflns_av_R_equivalents 0.0311
_diffrn_reflns_av_sigmaI/netI 0.0237
_diffrn_reflns_limit_h_max 15
_diffrn_reflns_limit_h_min -16
_diffrn_reflns_limit_k_max 6
_diffrn_reflns_limit_k_min -5
_diffrn_reflns_limit_l_max 16
_diffrn_reflns_limit_l_min -18
_diffrn_reflns_number 11730
_diffrn_reflns_theta_full 25.0
_diffrn_reflns_theta_max 25.0
_diffrn_reflns_theta_min 1.79
_exptl_absorpt_coefficient_mu 0.105
_exptl_absorpt_correction_T_max 0.9821
_exptl_absorpt_correction_T_min 0.8942
_exptl_absorpt_correction_type multi-scan
_exptl_absorpt_process_details '(Blessing, 1995)'
_exptl_crystal_colour colourless
_exptl_crystal_density_diffrn 1.421
_exptl_crystal_density_method 'not measured'
_exptl_crystal_description needle
_exptl_crystal_F_000 520
_exptl_crystal_size_max 0.30
_exptl_crystal_size_mid 0.15
_exptl_crystal_size_min 0.10
_refine_diff_density_max 0.132
_refine_diff_density_min -0.159
_refine_ls_extinction_method none
_refine_ls_goodness_of_fit_ref 1.038
_refine_ls_hydrogen_treatment mixed
_refine_ls_matrix_type full
_refine_ls_number_parameters 171
_refine_ls_number_reflns 2032
_refine_ls_number_restraints 3
_refine_ls_restrained_S_all 1.039
_refine_ls_R_factor_all 0.0495
_refine_ls_R_factor_gt 0.0361
_refine_ls_shift/su_max 0.000
_refine_ls_shift/su_mean 0.000
_refine_ls_structure_factor_coef Fsqd
_refine_ls_weighting_details 'calc w=1/[\s^2^(Fo^2^)+(0.0389P)^2^+0.3355P] where P=(Fo^2^+2Fc^2^)/3'
_refine_ls_weighting_scheme calc
_refine_ls_wR_factor_gt 0.0815
_refine_ls_wR_factor_ref 0.0890
_reflns_number_gt 1620
_reflns_number_total 2032
_reflns_threshold_expression I>2sigma(I)
_cod_data_source_file bx2077.cif
_cod_data_source_block I
_cod_original_sg_symbol_H-M 'P 21/n'
_cod_database_code 2213711
_cod_database_fobs_code 2213711

loop_
_symmetry_equiv_pos_as_xyz
'x, y, z'
'-x+1/2, y+1/2, -z+1/2'
'-x, -y, -z'
'x-1/2, -y-1/2, z-1/2'

loop_
_atom_site_type_symbol
_atom_site_label
_atom_site_fract_x
_atom_site_fract_y
_atom_site_fract_z
_atom_site_U_iso_or_equiv
_atom_site_adp_type
_atom_site_calc_flag
_atom_site_refinement_flags
_atom_site_occupancy
C C1 0.42128(11) 0.9642(3) 0.38640(9) 0.0335(4) Uani d . 1
C C2 0.33912(12) 0.8629(3) 0.42524(11) 0.0460(4) Uani d . 1
H H2A 0.2851 0.9812 0.4189 0.055 Uiso calc R 1
H H2B 0.3619 0.8282 0.4857 0.055 Uiso calc R 1
C C3 0.30687(12) 0.6246(3) 0.37642(11) 0.0422(4) Uani d . 1
H H3D 0.3205 0.4804 0.4138 0.051 Uiso calc R 1
H H3E 0.2369 0.6291 0.3523 0.051 Uiso calc R 1
C C4 0.36532(11) 0.6135(3) 0.30708(10) 0.0352(4) Uani d . 1
C C5 0.50746(11) 0.8393(3) 0.26626(9) 0.0324(4) Uani d . 1
H H5 0.5056 0.6887 0.2310 0.039 Uiso calc R 1
C C6 0.61091(11) 0.8554(3) 0.31986(9) 0.0315(4) Uani d . 1
C C7 0.67576(12) 1.0414(3) 0.30768(11) 0.0422(4) Uani d . 1
H H7 0.6551 1.1672 0.2679 0.051 Uiso calc R 1
C C8 0.77135(13) 1.0423(4) 0.35423(12) 0.0509(5) Uani d . 1
H H8 0.8144 1.1693 0.3461 0.061 Uiso calc R 1
C C9 0.80266(13) 0.8556(4) 0.41245(12) 0.0494(5) Uani d . 1
H H9 0.8668 0.8566 0.4439 0.059 Uiso calc R 1
C C10 0.73927(13) 0.6677(3) 0.42410(11) 0.0474(5) Uani d . 1
H H10 0.7608 0.5399 0.4629 0.057 Uiso calc R 1
C C11 0.64353(12) 0.6676(3) 0.37835(10) 0.0400(4) Uani d . 1
H H11 0.6007 0.5404 0.3869 0.048 Uiso calc R 1
C C12 0.47214(10) 1.0140(3) 0.12240(9) 0.0324(4) Uani d . 1
N N1 0.43403(9) 0.8032(2) 0.32059(8) 0.0319(3) Uani d . 1
N N2 0.47887(10) 1.0439(2) 0.20808(8) 0.0378(3) Uani d . 1
H H2 0.4659 1.1869 0.2278 0.045 Uiso calc R 1
N N3 0.43973(10) 1.2140(3) 0.07345(9) 0.0404(4) Uani d D 1
O O1 0.46858(9) 1.1527(2) 0.40438(7) 0.0448(3) Uani d . 1
O O2 0.35735(9) 0.4659(2) 0.24816(8) 0.0500(3) Uani d . 1
O O3 0.49252(9) 0.8126(2) 0.09201(7) 0.0461(3) Uani d . 1
H H3A 0.4524(13) 1.205(3) 0.0176(7) 0.060(6) Uiso d D 1
H H3B 0.4387(13) 1.371(2) 0.0985(9) 0.054(5) Uiso d D 1

loop_
_atom_site_aniso_label
_atom_site_aniso_U_11
_atom_site_aniso_U_22
_atom_site_aniso_U_33
_atom_site_aniso_U_12
_atom_site_aniso_U_13
_atom_site_aniso_U_23
C1 0.0360(9) 0.0376(9) 0.0259(8) 0.0048(7) 0.0037(7) -0.0015(7)
C2 0.0442(10) 0.0562(11) 0.0409(10) -0.0012(8) 0.0166(8) -0.0043(8)
C3 0.0367(9) 0.0413(9) 0.0505(10) 0.0018(7) 0.0134(8) 0.0046(8)
C4 0.0325(9) 0.0344(8) 0.0357(9) 0.0040(7) -0.0005(7) -0.0001(8)
C5 0.0394(9) 0.0327(8) 0.0265(8) 0.0032(7) 0.0097(7) -0.0020(7)
C6 0.0352(9) 0.0336(8) 0.0277(8) 0.0023(7) 0.0114(7) -0.0028(7)
C7 0.0463(10) 0.0413(10) 0.0413(10) -0.0002(8) 0.0144(8) 0.0030(8)
C8 0.0407(11) 0.0563(11) 0.0585(12) -0.0110(9) 0.0167(9) -0.0083(10)
C9 0.0336(9) 0.0679(13) 0.0461(11) 0.0056(9) 0.0065(8) -0.0133(10)
C10 0.0467(11) 0.0560(11) 0.0387(10) 0.0143(9) 0.0062(8) 0.0045(8)
C11 0.0399(10) 0.0406(9) 0.0406(10) 0.0011(7) 0.0108(8) 0.0062(8)
C12 0.0269(8) 0.0441(9) 0.0265(9) 0.0002(7) 0.0059(6) -0.0018(7)
N1 0.0325(7) 0.0373(7) 0.0263(7) -0.0005(6) 0.0068(5) -0.0048(6)
N2 0.0518(8) 0.0374(8) 0.0243(7) 0.0110(6) 0.0079(6) -0.0018(6)
N3 0.0483(9) 0.0452(9) 0.0280(8) 0.0062(7) 0.0086(6) 0.0034(7)
O1 0.0525(7) 0.0405(7) 0.0427(7) -0.0049(5) 0.0128(6) -0.0095(5)
O2 0.0503(7) 0.0463(7) 0.0516(8) -0.0043(6) 0.0055(6) -0.0172(6)
O3 0.0653(8) 0.0462(7) 0.0287(6) 0.0074(6) 0.0141(6) -0.0046(5)

loop_
_atom_type_symbol
_atom_type_description
_atom_type_scat_dispersion_real
_atom_type_scat_dispersion_imag
_atom_type_scat_source
C C 0.0033 0.0016 'International Tables Vol C Tables 4.2.6.8 and 6.1.1.4'
H H 0.0000 0.0000 'International Tables Vol C Tables 4.2.6.8 and 6.1.1.4'
N N 0.0061 0.0033 'International Tables Vol C Tables 4.2.6.8 and 6.1.1.4'
O O 0.0106 0.0060 'International Tables Vol C Tables 4.2.6.8 and 6.1.1.4'

loop_
_geom_angle_atom_site_label_1
_geom_angle_atom_site_label_2
_geom_angle_atom_site_label_3
_geom_angle
O1 C1 N1 123.52(14)
O1 C1 C2 128.73(14)
N1 C1 C2 107.72(13)
C1 C2 C3 105.34(13)
C1 C2 H2A 110.7
C3 C2 H2A 110.7
C1 C2 H2B 110.7
C3 C2 H2B 110.7
H2A C2 H2B 108.8
C4 C3 C2 105.34(13)
C4 C3 H3D 110.7
C2 C3 H3D 110.7
C4 C3 H3E 110.7
C2 C3 H3E 110.7
H3D C3 H3E 108.8
O2 C4 N1 123.70(15)
O2 C4 C3 128.05(15)
N1 C4 C3 108.25(13)
N2 C5 N1 110.08(12)
N2 C5 C6 115.35(12)
N1 C5 C6 111.24(12)
N2 C5 H5 106.5
N1 C5 H5 106.5
C6 C5 H5 106.5
C7 C6 C11 118.88(15)
C7 C6 C5 122.03(14)
C11 C6 C5 118.91(13)
C6 C7 C8 120.52(16)
C6 C7 H7 119.7
C8 C7 H7 119.7
C9 C8 C7 120.03(17)
C9 C8 H8 120.0
C7 C8 H8 120.0
C10 C9 C8 119.93(16)
C10 C9 H9 120.0
C8 C9 H9 120.0
C9 C10 C11 120.18(17)
C9 C10 H10 119.9
C11 C10 H10 119.9
C10 C11 C6 120.44(16)
C10 C11 H11 119.8
C6 C11 H11 119.8
O3 C12 N3 122.85(14)
O3 C12 N2 121.29(14)
N3 C12 N2 115.85(14)
C4 N1 C1 112.77(13)
C4 N1 C5 122.71(12)
C1 N1 C5 124.36(12)
C12 N2 C5 120.83(13)
C12 N2 H2 119.6
C5 N2 H2 119.6
C12 N3 H3A 113.7(11)
C12 N3 H3B 120.0(10)
H3A N3 H3B 118.2(12)

loop_
_geom_bond_atom_site_label_1
_geom_bond_atom_site_label_2
_geom_bond_distance
C1 O1 1.2064(18)
C1 N1 1.3933(19)
C1 C2 1.498(2)
C2 C3 1.514(2)
C2 H2A 0.9700
C2 H2B 0.9700
C3 C4 1.492(2)
C3 H3D 0.9700
C3 H3E 0.9700
C4 O2 1.2139(18)
C4 N1 1.380(2)
C5 N2 1.4381(19)
C5 N1 1.4703(19)
C5 C6 1.519(2)
C5 H5 0.9800
C6 C7 1.379(2)
C6 C11 1.384(2)
C7 C8 1.384(3)
C7 H7 0.9300
C8 C9 1.374(3)
C8 H8 0.9300
C9 C10 1.371(3)
C9 H9 0.9300
C10 C11 1.381(2)
C10 H10 0.9300
C11 H11 0.9300
C12 O3 1.2364(18)
C12 N3 1.348(2)
C12 N2 1.3571(19)
N2 H2 0.8600
N3 H3A 0.940(9)
N3 H3B 0.929(9)

loop_
_geom_hbond_atom_site_label_D
_geom_hbond_atom_site_label_H
_geom_hbond_atom_site_label_A
_geom_hbond_site_symmetry_A
_geom_hbond_distance_DH
_geom_hbond_distance_HA
_geom_hbond_distance_DA
_geom_hbond_angle_DHA
N2 H2 O2 1_565 0.86 2.19 2.9600(18) 149.4
N3 H3B O3 1_565 0.929(9) 2.489(13) 3.2867(19) 144.1(13)
N3 H3A O3 3_675 0.940(9) 2.037(9) 2.9655(17) 169.0(16)

loop_
_geom_torsion_atom_site_label_1
_geom_torsion_atom_site_label_2
_geom_torsion_atom_site_label_3
_geom_torsion_atom_site_label_4
_geom_torsion
O1 C1 C2 C3 179.13(16)
N1 C1 C2 C3 1.05(17)
C1 C2 C3 C4 -5.12(17)
C2 C3 C4 O2 -173.04(16)
C2 C3 C4 N1 7.57(17)
N2 C5 C6 C7 -5.8(2)
N1 C5 C6 C7 -132.05(15)
N2 C5 C6 C11 179.07(13)
N1 C5 C6 C11 52.79(18)
C11 C6 C7 C8 -1.1(2)
C5 C6 C7 C8 -176.22(15)
C6 C7 C8 C9 0.7(3)
C7 C8 C9 C10 0.3(3)
C8 C9 C10 C11 -1.0(3)
C9 C10 C11 C6 0.6(3)
C7 C6 C11 C10 0.4(2)
C5 C6 C11 C10 175.74(14)
O2 C4 N1 C1 173.20(15)
C3 C4 N1 C1 -7.39(17)
O2 C4 N1 C5 -2.4(2)
C3 C4 N1 C5 176.96(13)
O1 C1 N1 C4 -174.25(14)
C2 C1 N1 C4 3.96(17)
O1 C1 N1 C5 1.3(2)
C2 C1 N1 C5 179.52(13)
N2 C5 N1 C4 103.21(15)
C6 C5 N1 C4 -127.66(14)
N2 C5 N1 C1 -71.93(17)
C6 C5 N1 C1 57.21(18)
O3 C12 N2 C5 -1.7(2)
N3 C12 N2 C5 176.62(13)
N1 C5 N2 C12 -126.47(14)
C6 C5 N2 C12 106.66(15)
